data_4332041
loop_
_publ_author_name
'Mitra, Amitabha'
'Parkin, Sean'
'Atwood, David A.'

_publ_section_title
;
 Aluminum Phosphinate and Phosphates of Salen Ligands
;
_journal_issue 10
_journal_name_full 'Inorganic Chemistry'
_journal_page_first 3970
_journal_page_last 3975
_journal_paper_doi 10.1021/ic052090k
_journal_volume 45
_journal_year 2006
_chemical_formula_sum 'C96 H148 Al2 N4 O12 P2'
_chemical_formula_weight 1666.08
_chemical_name_systematic
; 
 ? 
;
_space_group_IT_number 14
_symmetry_cell_setting monoclinic
_symmetry_space_group_name_Hall '-P 2ybc'
_symmetry_space_group_name_H-M 'P 1 21/c 1'
_atom_sites_solution_hydrogens geom
_atom_sites_solution_primary direct
_atom_sites_solution_secondary difmap
_audit_creation_method SHELXL-97
_cell_angle_alpha 90.00
_cell_angle_beta 95.9921(7)
_cell_angle_gamma 90.00
_cell_formula_units_Z 2
_cell_length_a 10.6546(2)
_cell_length_b 17.6944(3)
_cell_length_c 24.9473(5)
_cell_measurement_reflns_used 20689
_cell_measurement_temperature 90.0(2)
_cell_measurement_theta_max 27.48
_cell_measurement_theta_min 1.00
_cell_volume 4677.54(15)
_computing_cell_refinement 'SCALEPACK (Otwinowski & Minor, 1997)'
_computing_data_collection 'COLLECT (Nonius, 1998)'
_computing_data_reduction 'DENZO-SMN (Otwinowski & Minor, 1997)'
_computing_molecular_graphics 'XP in SHELXTL (Sheldrick, 1994)'
_computing_publication_material
; 
SHELX97-2 (Sheldrick, 1997) and local procedures 
;
_computing_structure_refinement 'SHELXL-97 (Sheldrick, 1997)'
_computing_structure_solution 'SHELXS-97 (Sheldrick, 1990)'
_diffrn_ambient_temperature 90.0(2)
_diffrn_detector_area_resol_mean 18
_diffrn_measured_fraction_theta_full 1.000
_diffrn_measured_fraction_theta_max 1.000
_diffrn_measurement_device_type 'Nonius KappaCCD diffractometer'
_diffrn_measurement_method '\w scans at fixed \c = 55\%'
_diffrn_radiation_monochromator graphite
_diffrn_radiation_source 'fine-focus sealed tube'
_diffrn_radiation_type MoK\a
_diffrn_radiation_wavelength 0.71073
_diffrn_reflns_av_R_equivalents 0.1476
_diffrn_reflns_av_sigmaI/netI 0.1106
_diffrn_reflns_limit_h_max 12
_diffrn_reflns_limit_h_min -12
_diffrn_reflns_limit_k_max 21
_diffrn_reflns_limit_k_min -21
_diffrn_reflns_limit_l_max 29
_diffrn_reflns_limit_l_min -29
_diffrn_reflns_number 91792
_diffrn_reflns_theta_full 25.00
_diffrn_reflns_theta_max 25.00
_diffrn_reflns_theta_min 1.41
_exptl_absorpt_coefficient_mu 0.126
_exptl_absorpt_correction_T_max 0.9900
_exptl_absorpt_correction_T_min 0.9753
_exptl_absorpt_correction_type multi-scan
_exptl_absorpt_process_details 'Scalepack (Otwinowski & Minor, 1997)'
_exptl_crystal_colour 'pale yellow'
_exptl_crystal_density_diffrn 1.183
_exptl_crystal_density_method 'not measured'
_exptl_crystal_description slab
_exptl_crystal_F_000 1808
_exptl_crystal_size_max 0.20
_exptl_crystal_size_mid 0.20
_exptl_crystal_size_min 0.08
_refine_diff_density_max .314
_refine_diff_density_min -.559
_refine_diff_density_rms .065
_refine_ls_extinction_method none
_refine_ls_goodness_of_fit_ref 0.998
_refine_ls_hydrogen_treatment constr
_refine_ls_matrix_type full
_refine_ls_number_parameters 538
_refine_ls_number_reflns 8238
_refine_ls_number_restraints 0
_refine_ls_restrained_S_all 0.998
_refine_ls_R_factor_all 0.1236
_refine_ls_R_factor_gt 0.0566
_refine_ls_shift/su_max 0.001
_refine_ls_shift/su_mean 0.000
_refine_ls_structure_factor_coef Fsqd
_refine_ls_weighting_details 'calc w=1/[\s^2^(Fo^2^)+(0.0580P)^2^] where P=(Fo^2^+2Fc^2^)/3'
_refine_ls_weighting_scheme calc
_refine_ls_wR_factor_gt 0.1079
_refine_ls_wR_factor_ref 0.1307
_reflns_number_gt 4803
_reflns_number_total 8238
_reflns_threshold_expression >2\s(I)
_cod_data_source_file ic052090ksup3.cif
_cod_data_source_block k05201
_cod_original_sg_symbol_H-M 'P 21/c'
_cod_database_code 4332041

loop_
_symmetry_equiv_pos_as_xyz
'x, y, z'
'-x, y+1/2, -z+1/2'
'-x, -y, -z'
'x, -y-1/2, z-1/2'

loop_
_atom_site_label
_atom_site_type_symbol
_atom_site_fract_x
_atom_site_fract_y
_atom_site_fract_z
_atom_site_U_iso_or_equiv
_atom_site_adp_type
_atom_site_occupancy
_atom_site_symmetry_multiplicity
_atom_site_calc_flag
_atom_site_refinement_flags
Al1 Al 0.08577(7) 0.47791(5) 0.40945(3) 0.0187(2) Uani 1 1 d .
N1 N 0.11589(19) 0.54691(12) 0.34726(9) 0.0181(6) Uani 1 1 d .
N2 N 0.2679(2) 0.49103(13) 0.43669(8) 0.0190(6) Uani 1 1 d .
O1 O -0.07800(16) 0.46840(10) 0.38021(7) 0.0192(5) Uani 1 1 d .
O2 O 0.13859(16) 0.39505(10) 0.37181(7) 0.0188(5) Uani 1 1 d .
O3 O 0.05381(16) 0.56621(10) 0.44781(7) 0.0191(5) Uani 1 1 d .
P1 P -0.02989(7) 0.61186(4) 0.47900(3) 0.0187(2) Uani 1 1 d .
O4 O -0.06187(15) 0.58231(10) 0.53130(7) 0.0193(5) Uani 1 1 d .
O5 O -0.15955(16) 0.62959(10) 0.44504(7) 0.0221(5) Uani 1 1 d .
O6 O 0.04064(16) 0.69044(10) 0.48716(7) 0.0217(5) Uani 1 1 d .
C1 C -0.1185(2) 0.45814(15) 0.32911(11) 0.0168(7) Uani 1 1 d .
C2 C -0.2368(2) 0.42197(15) 0.31453(11) 0.0187(7) Uani 1 1 d .
C3 C -0.3241(2) 0.40107(15) 0.35758(11) 0.0208(7) Uani 1 1 d .
C4 C -0.3530(3) 0.47243(16) 0.38936(12) 0.0268(7) Uani 1 1 d .
H4A H -0.2746 0.4919 0.4085 0.040 Uiso 1 1 calc R
H4B H -0.4125 0.4599 0.4154 0.040 Uiso 1 1 calc R
H4C H -0.3902 0.5110 0.3644 0.040 Uiso 1 1 calc R
C5 C -0.2615(3) 0.34184(16) 0.39616(11) 0.0265(7) Uani 1 1 d .
H5A H -0.2475 0.2955 0.3762 0.040 Uiso 1 1 calc R
H5B H -0.3165 0.3309 0.4243 0.040 Uiso 1 1 calc R
H5C H -0.1804 0.3612 0.4127 0.040 Uiso 1 1 calc R
C6 C -0.4513(2) 0.36840(16) 0.33320(12) 0.0260(7) Uani 1 1 d .
H6A H -0.4938 0.4051 0.3081 0.039 Uiso 1 1 calc R
H6B H -0.5044 0.3578 0.3621 0.039 Uiso 1 1 calc R
H6C H -0.4366 0.3215 0.3139 0.039 Uiso 1 1 calc R
C7 C -0.2688(2) 0.40678(15) 0.26045(11) 0.0205(7) Uani 1 1 d .
H7 H -0.3449 0.3798 0.2508 0.025 Uiso 1 1 calc R
C8 C -0.1966(3) 0.42848(16) 0.21837(11) 0.0198(7) Uani 1 1 d .
C9 C -0.2393(3) 0.40579(16) 0.15986(11) 0.0228(7) Uani 1 1 d .
C10 C -0.2286(3) 0.31983(16) 0.15431(12) 0.0349(8) Uani 1 1 d .
H10A H -0.1409 0.3043 0.1639 0.052 Uiso 1 1 calc R
H10B H -0.2554 0.3051 0.1170 0.052 Uiso 1 1 calc R
H10C H -0.2828 0.2951 0.1785 0.052 Uiso 1 1 calc R
C11 C -0.3765(3) 0.43003(19) 0.14470(12) 0.0356(8) Uani 1 1 d .
H11A H -0.4311 0.4043 0.1682 0.053 Uiso 1 1 calc R
H11B H -0.4023 0.4165 0.1071 0.053 Uiso 1 1 calc R
H11C H -0.3837 0.4848 0.1492 0.053 Uiso 1 1 calc R
C12 C -0.1580(3) 0.44295(17) 0.12033(11) 0.0314(8) Uani 1 1 d .
H12A H -0.1607 0.4980 0.1245 0.047 Uiso 1 1 calc R
H12B H -0.1903 0.4293 0.0834 0.047 Uiso 1 1 calc R
H12C H -0.0706 0.4254 0.1277 0.047 Uiso 1 1 calc R
C13 C -0.0901(3) 0.46965(15) 0.23348(11) 0.0204(7) Uani 1 1 d .
H13 H -0.0424 0.4885 0.2063 0.024 Uiso 1 1 calc R
C14 C -0.0486(2) 0.48510(15) 0.28772(11) 0.0186(7) Uani 1 1 d .
C15 C 0.0572(2) 0.53535(15) 0.30006(12) 0.0202(7) Uani 1 1 d .
H15 H 0.0863 0.5623 0.2708 0.024 Uiso 1 1 calc R
C16 C 0.2014(2) 0.61295(15) 0.35324(12) 0.0235(7) Uani 1 1 d .
H16A H 0.1602 0.6533 0.3726 0.028 Uiso 1 1 calc R
H16B H 0.2134 0.6324 0.3169 0.028 Uiso 1 1 calc R
C17 C 0.3304(3) 0.59658(16) 0.38327(11) 0.0248(7) Uani 1 1 d .
H17A H 0.3807 0.6437 0.3850 0.030 Uiso 1 1 calc R
H17B H 0.3743 0.5593 0.3623 0.030 Uiso 1 1 calc R
C18 C 0.3274(3) 0.56642(16) 0.44037(11) 0.0231(7) Uani 1 1 d .
H18A H 0.4142 0.5627 0.4587 0.028 Uiso 1 1 calc R
H18B H 0.2783 0.6010 0.4614 0.028 Uiso 1 1 calc R
C19 C 0.3383(2) 0.43314(16) 0.45000(11) 0.0187(7) Uani 1 1 d .
H19 H 0.4157 0.4421 0.4716 0.022 Uiso 1 1 calc R
C20 C 0.3091(2) 0.35631(15) 0.43480(11) 0.0179(7) Uani 1 1 d .
C21 C 0.2173(2) 0.34241(16) 0.39060(11) 0.0188(7) Uani 1 1 d .
C22 C 0.2176(2) 0.26923(15) 0.36572(11) 0.0191(7) Uani 1 1 d .
C23 C 0.1359(3) 0.25466(16) 0.31199(11) 0.0224(7) Uani 1 1 d .
C24 C 0.1765(3) 0.31051(17) 0.26974(11) 0.0285(8) Uani 1 1 d .
H24A H 0.1246 0.3026 0.2354 0.043 Uiso 1 1 calc R
H24B H 0.2655 0.3021 0.2648 0.043 Uiso 1 1 calc R
H24C H 0.1652 0.3624 0.2821 0.043 Uiso 1 1 calc R
C25 C -0.0046(3) 0.26521(16) 0.31789(12) 0.0276(8) Uani 1 1 d .
H25A H -0.0312 0.2280 0.3435 0.041 Uiso 1 1 calc R
H25B H -0.0536 0.2581 0.2828 0.041 Uiso 1 1 calc R
H25C H -0.0190 0.3163 0.3311 0.041 Uiso 1 1 calc R
C26 C 0.1537(3) 0.17448(16) 0.29079(12) 0.0301(8) Uani 1 1 d .
H26A H 0.1267 0.1377 0.3166 0.045 Uiso 1 1 calc R
H26B H 0.2429 0.1663 0.2862 0.045 Uiso 1 1 calc R
H26C H 0.1028 0.1682 0.2560 0.045 Uiso 1 1 calc R
C27 C 0.2966(2) 0.21491(16) 0.38985(11) 0.0221(7) Uani 1 1 d .
H27 H 0.2926 0.1658 0.3744 0.027 Uiso 1 1 calc R
C28 C 0.3832(3) 0.22639(16) 0.43579(11) 0.0218(7) Uani 1 1 d .
C29 C 0.4681(3) 0.16116(16) 0.45813(12) 0.0246(7) Uani 1 1 d .
C30 C 0.5419(3) 0.12976(17) 0.41336(12) 0.0324(8) Uani 1 1 d .
H30A H 0.4827 0.1147 0.3825 0.049 Uiso 1 1 calc R
H30B H 0.5912 0.0857 0.4269 0.049 Uiso 1 1 calc R
H30C H 0.5989 0.1688 0.4021 0.049 Uiso 1 1 calc R
C31 C 0.3838(3) 0.09820(16) 0.47771(13) 0.0326(8) Uani 1 1 d .
H31A H 0.3253 0.0804 0.4474 0.049 Uiso 1 1 calc R
H31B H 0.3358 0.1181 0.5060 0.049 Uiso 1 1 calc R
H31C H 0.4368 0.0561 0.4921 0.049 Uiso 1 1 calc R
C32 C 0.5621(3) 0.18599(17) 0.50491(12) 0.0309(8) Uani 1 1 d .
H32A H 0.6155 0.1431 0.5173 0.046 Uiso 1 1 calc R
H32B H 0.5164 0.2041 0.5345 0.046 Uiso 1 1 calc R
H32C H 0.6149 0.2268 0.4930 0.046 Uiso 1 1 calc R
C33 C 0.3897(2) 0.29863(16) 0.45652(11) 0.0216(7) Uani 1 1 d .
H33 H 0.4501 0.3097 0.4862 0.026 Uiso 1 1 calc R
C34 C -0.1589(3) 0.65152(17) 0.38868(11) 0.0254(7) Uani 1 1 d .
H34A H -0.1607 0.6059 0.3657 0.031 Uiso 1 1 calc R
H34B H -0.0810 0.6802 0.3839 0.031 Uiso 1 1 calc R
C35 C -0.2731(3) 0.69985(16) 0.37236(12) 0.0272(7) Uani 1 1 d .
H35A H -0.3497 0.6701 0.3772 0.033 Uiso 1 1 calc R
H35B H -0.2749 0.7118 0.3335 0.033 Uiso 1 1 calc R
C36 C -0.2785(3) 0.77346(16) 0.40335(12) 0.0297(8) Uani 1 1 d .
H36A H -0.2813 0.7617 0.4420 0.036 Uiso 1 1 calc R
H36B H -0.3574 0.8003 0.3905 0.036 Uiso 1 1 calc R
C37 C -0.1670(3) 0.82562(17) 0.39755(13) 0.0367(8) Uani 1 1 d .
H37A H -0.0885 0.8002 0.4113 0.055 Uiso 1 1 calc R
H37B H -0.1766 0.8721 0.4182 0.055 Uiso 1 1 calc R
H37C H -0.1642 0.8382 0.3594 0.055 Uiso 1 1 calc R
C38 C -0.0094(3) 0.74648(15) 0.52190(11) 0.0232(7) Uani 1 1 d .
H38A H -0.0099 0.7260 0.5588 0.028 Uiso 1 1 calc R
H38B H -0.0972 0.7596 0.5080 0.028 Uiso 1 1 calc R
C39 C 0.0733(3) 0.81608(15) 0.52285(12) 0.0244(7) Uani 1 1 d .
H39A H 0.1566 0.8042 0.5425 0.029 Uiso 1 1 calc R
H39B H 0.0870 0.8297 0.4854 0.029 Uiso 1 1 calc R
C40 C 0.0170(3) 0.88314(15) 0.54931(12) 0.0271(8) Uani 1 1 d .
H40A H -0.0001 0.8689 0.5862 0.033 Uiso 1 1 calc R
H40B H -0.0646 0.8964 0.5287 0.033 Uiso 1 1 calc R
C41 C 0.1029(3) 0.95197(16) 0.55228(13) 0.0339(8) Uani 1 1 d .
H41A H 0.1807 0.9407 0.5754 0.051 Uiso 1 1 calc R
H41B H 0.0598 0.9947 0.5674 0.051 Uiso 1 1 calc R
H41C H 0.1234 0.9649 0.5160 0.051 Uiso 1 1 calc R
C1T C 0.6587(3) 0.05099(17) 0.28938(12) 0.0277(8) Uani 1 1 d .
C2T C 0.5395(3) 0.05018(18) 0.26113(12) 0.0297(8) Uani 1 1 d .
H2T H 0.4951 0.0037 0.2564 0.036 Uiso 1 1 calc R
C3T C 0.4840(3) 0.11555(18) 0.23978(12) 0.0333(8) Uani 1 1 d .
H3T H 0.4020 0.1137 0.2209 0.040 Uiso 1 1 calc R
C4T C 0.5472(3) 0.18332(19) 0.24579(12) 0.0336(8) Uani 1 1 d .
H4T H 0.5097 0.2282 0.2306 0.040 Uiso 1 1 calc R
C5T C 0.6663(3) 0.18530(18) 0.27425(12) 0.0290(8) Uani 1 1 d .
H5T H 0.7103 0.2319 0.2789 0.035 Uiso 1 1 calc R
C6T C 0.7211(3) 0.11960(17) 0.29592(12) 0.0285(8) Uani 1 1 d .
H6T H 0.8025 0.1216 0.3155 0.034 Uiso 1 1 calc R
C7T C 0.7161(3) -0.02086(18) 0.31326(13) 0.0413(9) Uani 1 1 d .
H7T1 H 0.8060 -0.0128 0.3244 0.062 Uiso 1 1 calc R
H7T2 H 0.7062 -0.0612 0.2863 0.062 Uiso 1 1 calc R
H7T3 H 0.6734 -0.0353 0.3447 0.062 Uiso 1 1 calc R

loop_
_atom_site_aniso_label
_atom_site_aniso_U_11
_atom_site_aniso_U_22
_atom_site_aniso_U_33
_atom_site_aniso_U_23
_atom_site_aniso_U_13
_atom_site_aniso_U_12
Al1 0.0198(5) 0.0174(5) 0.0193(5) -0.0008(4) 0.0036(4) 0.0004(4)
N1 0.0142(12) 0.0191(14) 0.0207(14) -0.0033(12) 0.0011(11) -0.0012(10)
N2 0.0220(13) 0.0177(14) 0.0176(14) -0.0008(11) 0.0040(11) -0.0009(11)
O1 0.0203(11) 0.0203(11) 0.0170(11) 0.0004(9) 0.0014(9) -0.0016(9)
O2 0.0189(11) 0.0194(11) 0.0179(11) -0.0002(9) 0.0014(9) 0.0003(9)
O3 0.0202(10) 0.0187(11) 0.0191(11) -0.0023(9) 0.0057(9) 0.0015(9)
P1 0.0204(4) 0.0165(4) 0.0194(4) -0.0001(4) 0.0031(3) -0.0002(3)
O4 0.0213(11) 0.0179(11) 0.0194(11) -0.0006(9) 0.0052(9) -0.0004(8)
O5 0.0233(11) 0.0236(11) 0.0192(11) 0.0037(10) 0.0009(9) 0.0034(9)
O6 0.0248(11) 0.0154(11) 0.0260(11) -0.0046(10) 0.0080(9) -0.0033(9)
C1 0.0183(16) 0.0143(16) 0.0171(17) -0.0015(13) -0.0007(13) 0.0037(12)
C2 0.0188(16) 0.0154(16) 0.0213(17) 0.0005(14) -0.0004(13) 0.0034(13)
C3 0.0177(16) 0.0214(17) 0.0235(17) -0.0014(14) 0.0027(13) -0.0034(13)
C4 0.0225(17) 0.0297(18) 0.0289(18) -0.0041(16) 0.0052(14) -0.0023(14)
C5 0.0262(17) 0.0265(18) 0.0274(18) 0.0049(16) 0.0056(14) -0.0008(14)
C6 0.0241(17) 0.0277(18) 0.0267(18) 0.0031(15) 0.0050(14) -0.0033(14)
C7 0.0178(16) 0.0163(16) 0.0268(18) 0.0006(14) 0.0000(14) -0.0002(13)
C8 0.0222(16) 0.0176(16) 0.0199(17) 0.0008(14) 0.0039(14) 0.0034(13)
C9 0.0241(17) 0.0251(18) 0.0193(17) -0.0037(14) 0.0028(14) 0.0003(14)
C10 0.044(2) 0.031(2) 0.0288(19) -0.0033(16) 0.0029(16) -0.0041(16)
C11 0.0321(19) 0.050(2) 0.0242(19) -0.0018(17) -0.0007(15) 0.0047(17)
C12 0.040(2) 0.035(2) 0.0186(17) -0.0027(16) 0.0037(15) -0.0029(16)
C13 0.0253(17) 0.0200(16) 0.0171(16) 0.0031(14) 0.0077(13) 0.0029(14)
C14 0.0184(15) 0.0190(16) 0.0185(16) -0.0005(14) 0.0020(13) 0.0008(13)
C15 0.0203(16) 0.0199(17) 0.0213(18) -0.0003(15) 0.0063(14) 0.0006(13)
C16 0.0270(17) 0.0174(16) 0.0262(18) 0.0009(14) 0.0039(14) -0.0049(13)
C17 0.0231(17) 0.0241(18) 0.0269(18) -0.0005(15) 0.0008(14) -0.0052(13)
C18 0.0237(17) 0.0216(17) 0.0231(17) -0.0020(15) -0.0023(14) -0.0025(14)
C19 0.0159(15) 0.0264(18) 0.0134(16) 0.0014(14) -0.0004(12) 0.0009(14)
C20 0.0175(16) 0.0200(17) 0.0169(16) -0.0005(14) 0.0044(13) -0.0008(13)
C21 0.0190(16) 0.0190(17) 0.0197(17) 0.0056(14) 0.0078(14) 0.0050(13)
C22 0.0174(16) 0.0208(17) 0.0199(17) -0.0013(14) 0.0054(13) -0.0024(13)
C23 0.0224(17) 0.0196(17) 0.0252(18) -0.0014(15) 0.0029(14) 0.0019(13)
C24 0.0333(18) 0.0300(18) 0.0219(17) -0.0016(16) 0.0018(14) -0.0004(15)
C25 0.0295(18) 0.0242(18) 0.0287(19) -0.0020(15) 0.0012(14) -0.0010(14)
C26 0.0309(18) 0.0249(18) 0.0327(19) -0.0088(16) -0.0049(15) 0.0038(14)
C27 0.0229(17) 0.0194(17) 0.0247(18) -0.0028(15) 0.0057(14) -0.0002(14)
C28 0.0209(17) 0.0212(17) 0.0244(18) -0.0011(15) 0.0081(14) 0.0011(13)
C29 0.0238(17) 0.0233(17) 0.0270(18) 0.0038(15) 0.0036(15) 0.0062(14)
C30 0.0286(18) 0.0312(19) 0.038(2) 0.0006(17) 0.0057(15) 0.0097(15)
C31 0.0356(19) 0.0235(18) 0.039(2) 0.0078(16) 0.0064(16) 0.0095(15)
C32 0.0289(18) 0.0322(19) 0.0319(19) 0.0076(16) 0.0037(15) 0.0113(15)
C33 0.0200(16) 0.0278(18) 0.0171(16) 0.0010(15) 0.0029(13) -0.0004(14)
C34 0.0345(18) 0.0225(17) 0.0189(17) -0.0006(15) 0.0008(14) 0.0027(14)
C35 0.0288(18) 0.0293(19) 0.0226(17) 0.0033(16) -0.0019(14) 0.0011(15)
C36 0.0295(18) 0.0263(18) 0.0329(19) 0.0013(16) 0.0018(15) 0.0087(15)
C37 0.057(2) 0.0221(18) 0.0301(19) 0.0025(16) 0.0005(17) -0.0001(16)
C38 0.0245(17) 0.0223(17) 0.0234(17) -0.0031(15) 0.0056(14) 0.0052(13)
C39 0.0221(16) 0.0210(17) 0.0300(18) -0.0001(15) 0.0023(14) -0.0023(13)
C40 0.0301(18) 0.0193(17) 0.0321(19) 0.0012(15) 0.0039(15) 0.0008(14)
C41 0.0364(19) 0.0221(18) 0.044(2) -0.0099(17) 0.0064(16) -0.0008(15)
C1T 0.0316(19) 0.0282(19) 0.0240(18) -0.0020(15) 0.0062(15) 0.0034(15)
C2T 0.0325(19) 0.031(2) 0.0260(19) -0.0054(16) 0.0057(15) -0.0049(16)
C3T 0.0339(19) 0.037(2) 0.0282(19) -0.0050(17) -0.0002(16) 0.0006(17)
C4T 0.034(2) 0.032(2) 0.034(2) -0.0006(17) 0.0033(17) 0.0065(16)
C5T 0.034(2) 0.0248(18) 0.0291(19) -0.0053(16) 0.0105(16) -0.0052(15)
C6T 0.0286(18) 0.032(2) 0.0254(19) -0.0065(16) 0.0057(15) 0.0000(15)
C7T 0.043(2) 0.035(2) 0.046(2) -0.0068(19) 0.0030(17) 0.0043(17)

loop_
_atom_type_symbol
_atom_type_description
_atom_type_scat_dispersion_real
_atom_type_scat_dispersion_imag
_atom_type_scat_source
C C .0033 .0016 'International Tables Vol C Tables 4.2.6.8 and 6.1.1.4'
H H .0000 .0000 'International Tables Vol C Tables 4.2.6.8 and 6.1.1.4'
O O .0106 .0060 'International Tables Vol C Tables 4.2.6.8 and 6.1.1.4'
N N .0061 .0033 'International Tables Vol C Tables 4.2.6.8 and 6.1.1.4'
Al Al .0645 .0514 'International Tables Vol C Tables 4.2.6.8 and 6.1.1.4'
P P .1023 .0942 'International Tables Vol C Tables 4.2.6.8 and 6.1.1.4'

loop_
_geom_angle_atom_site_label_1
_geom_angle_atom_site_label_2
_geom_angle_atom_site_label_3
_geom_angle
_geom_angle_site_symmetry_1
_geom_angle_site_symmetry_3
O1 Al1 O2 93.01(9) . .
O1 Al1 O4 93.45(8) . 3_566
O2 Al1 O4 91.34(8) . 3_566
O1 Al1 O3 93.64(8) . .
O2 Al1 O3 172.64(9) . .
O4 Al1 O3 91.40(8) 3_566 .
O1 Al1 N2 176.15(10) . .
O2 Al1 N2 85.94(9) . .
O4 Al1 N2 90.28(9) 3_566 .
O3 Al1 N2 87.23(9) . .
O1 Al1 N1 88.32(9) . .
O2 Al1 N1 90.45(9) . .
O4 Al1 N1 177.41(9) 3_566 .
O3 Al1 N1 86.60(9) . .
N2 Al1 N1 87.98(9) . .
C15 N1 C16 116.8(2) . .
C15 N1 Al1 120.20(19) . .
C16 N1 Al1 122.94(18) . .
C19 N2 C18 117.8(2) . .
C19 N2 Al1 120.77(19) . .
C18 N2 Al1 121.38(18) . .
C1 O1 Al1 127.09(16) . .
C21 O2 Al1 126.68(17) . .
P1 O3 Al1 150.46(12) . .
O4 P1 O3 118.52(11) . .
O4 P1 O5 105.98(10) . .
O3 P1 O5 111.59(10) . .
O4 P1 O6 110.32(10) . .
O3 P1 O6 104.03(10) . .
O5 P1 O6 105.78(10) . .
P1 O4 Al1 165.22(12) . 3_566
C34 O5 P1 118.64(16) . .
C38 O6 P1 118.46(16) . .
O1 C1 C14 121.0(2) . .
O1 C1 C2 120.1(2) . .
C14 C1 C2 118.9(2) . .
C7 C2 C1 117.2(2) . .
C7 C2 C3 121.9(2) . .
C1 C2 C3 120.8(2) . .
C5 C3 C2 110.4(2) . .
C5 C3 C6 107.4(2) . .
C2 C3 C6 112.7(2) . .
C5 C3 C4 109.6(2) . .
C2 C3 C4 109.3(2) . .
C6 C3 C4 107.3(2) . .
C3 C4 H4A 109.5 . .
C3 C4 H4B 109.5 . .
H4A C4 H4B 109.5 . .
C3 C4 H4C 109.5 . .
H4A C4 H4C 109.5 . .
H4B C4 H4C 109.5 . .
C3 C5 H5A 109.5 . .
C3 C5 H5B 109.5 . .
H5A C5 H5B 109.5 . .
C3 C5 H5C 109.5 . .
H5A C5 H5C 109.5 . .
H5B C5 H5C 109.5 . .
C3 C6 H6A 109.5 . .
C3 C6 H6B 109.5 . .
H6A C6 H6B 109.5 . .
C3 C6 H6C 109.5 . .
H6A C6 H6C 109.5 . .
H6B C6 H6C 109.5 . .
C2 C7 C8 124.9(3) . .
C2 C7 H7 117.6 . .
C8 C7 H7 117.6 . .
C13 C8 C7 116.0(3) . .
C13 C8 C9 123.8(2) . .
C7 C8 C9 120.2(2) . .
C12 C9 C11 108.1(2) . .
C12 C9 C10 108.4(2) . .
C11 C9 C10 109.5(2) . .
C12 C9 C8 111.6(2) . .
C11 C9 C8 110.0(2) . .
C10 C9 C8 109.1(2) . .
C9 C10 H10A 109.5 . .
C9 C10 H10B 109.5 . .
H10A C10 H10B 109.5 . .
C9 C10 H10C 109.5 . .
H10A C10 H10C 109.5 . .
H10B C10 H10C 109.5 . .
C9 C11 H11A 109.5 . .
C9 C11 H11B 109.5 . .
H11A C11 H11B 109.5 . .
C9 C11 H11C 109.5 . .
H11A C11 H11C 109.5 . .
H11B C11 H11C 109.5 . .
C9 C12 H12A 109.5 . .
C9 C12 H12B 109.5 . .
H12A C12 H12B 109.5 . .
C9 C12 H12C 109.5 . .
H12A C12 H12C 109.5 . .
H12B C12 H12C 109.5 . .
C8 C13 C14 122.5(3) . .
C8 C13 H13 118.7 . .
C14 C13 H13 118.7 . .
C13 C14 C1 120.0(2) . .
C13 C14 C15 119.0(2) . .
C1 C14 C15 120.7(2) . .
N1 C15 C14 125.8(3) . .
N1 C15 H15 117.1 . .
C14 C15 H15 117.1 . .
N1 C16 C17 114.4(2) . .
N1 C16 H16A 108.6 . .
C17 C16 H16A 108.6 . .
N1 C16 H16B 108.6 . .
C17 C16 H16B 108.6 . .
H16A C16 H16B 107.6 . .
C16 C17 C18 114.8(2) . .
C16 C17 H17A 108.6 . .
C18 C17 H17A 108.6 . .
C16 C17 H17B 108.6 . .
C18 C17 H17B 108.6 . .
H17A C17 H17B 107.5 . .
N2 C18 C17 108.0(2) . .
N2 C18 H18A 110.1 . .
C17 C18 H18A 110.1 . .
N2 C18 H18B 110.1 . .
C17 C18 H18B 110.1 . .
H18A C18 H18B 108.4 . .
N2 C19 C20 125.3(3) . .
N2 C19 H19 117.3 . .
C20 C19 H19 117.3 . .
C33 C20 C21 121.2(3) . .
C33 C20 C19 118.6(2) . .
C21 C20 C19 118.9(3) . .
O2 C21 C20 121.3(3) . .
O2 C21 C22 121.2(3) . .
C20 C21 C22 117.4(2) . .
C27 C22 C21 118.0(3) . .
C27 C22 C23 121.9(2) . .
C21 C22 C23 120.0(2) . .
C25 C23 C26 107.6(2) . .
C25 C23 C24 109.6(2) . .
C26 C23 C24 107.7(2) . .
C25 C23 C22 111.4(2) . .
C26 C23 C22 112.1(2) . .
C24 C23 C22 108.3(2) . .
C23 C24 H24A 109.5 . .
C23 C24 H24B 109.5 . .
H24A C24 H24B 109.5 . .
C23 C24 H24C 109.5 . .
H24A C24 H24C 109.5 . .
H24B C24 H24C 109.5 . .
C23 C25 H25A 109.5 . .
C23 C25 H25B 109.5 . .
H25A C25 H25B 109.5 . .
C23 C25 H25C 109.5 . .
H25A C25 H25C 109.5 . .
H25B C25 H25C 109.5 . .
C23 C26 H26A 109.5 . .
C23 C26 H26B 109.5 . .
H26A C26 H26B 109.5 . .
C23 C26 H26C 109.5 . .
H26A C26 H26C 109.5 . .
H26B C26 H26C 109.5 . .
C22 C27 C28 125.1(3) . .
C22 C27 H27 117.5 . .
C28 C27 H27 117.5 . .
C33 C28 C27 116.2(3) . .
C33 C28 C29 123.9(3) . .
C27 C28 C29 119.9(3) . .
C32 C29 C28 112.2(2) . .
C32 C29 C30 108.4(2) . .
C28 C29 C30 109.6(2) . .
C32 C29 C31 108.9(2) . .
C28 C29 C31 108.6(2) . .
C30 C29 C31 109.2(2) . .
C29 C30 H30A 109.5 . .
C29 C30 H30B 109.5 . .
H30A C30 H30B 109.5 . .
C29 C30 H30C 109.5 . .
H30A C30 H30C 109.5 . .
H30B C30 H30C 109.5 . .
C29 C31 H31A 109.5 . .
C29 C31 H31B 109.5 . .
H31A C31 H31B 109.5 . .
C29 C31 H31C 109.5 . .
H31A C31 H31C 109.5 . .
H31B C31 H31C 109.5 . .
C29 C32 H32A 109.5 . .
C29 C32 H32B 109.5 . .
H32A C32 H32B 109.5 . .
C29 C32 H32C 109.5 . .
H32A C32 H32C 109.5 . .
H32B C32 H32C 109.5 . .
C28 C33 C20 121.6(3) . .
C28 C33 H33 119.2 . .
C20 C33 H33 119.2 . .
O5 C34 C35 109.0(2) . .
O5 C34 H34A 109.9 . .
C35 C34 H34A 109.9 . .
O5 C34 H34B 109.9 . .
C35 C34 H34B 109.9 . .
H34A C34 H34B 108.3 . .
C34 C35 C36 114.9(2) . .
C34 C35 H35A 108.5 . .
C36 C35 H35A 108.5 . .
C34 C35 H35B 108.5 . .
C36 C35 H35B 108.5 . .
H35A C35 H35B 107.5 . .
C35 C36 C37 113.6(2) . .
C35 C36 H36A 108.9 . .
C37 C36 H36A 108.9 . .
C35 C36 H36B 108.9 . .
C37 C36 H36B 108.9 . .
H36A C36 H36B 107.7 . .
C36 C37 H37A 109.5 . .
C36 C37 H37B 109.5 . .
H37A C37 H37B 109.5 . .
C36 C37 H37C 109.5 . .
H37A C37 H37C 109.5 . .
H37B C37 H37C 109.5 . .
O6 C38 C39 108.4(2) . .
O6 C38 H38A 110.0 . .
C39 C38 H38A 110.0 . .
O6 C38 H38B 110.0 . .
C39 C38 H38B 110.0 . .
H38A C38 H38B 108.4 . .
C40 C39 C38 112.9(2) . .
C40 C39 H39A 109.0 . .
C38 C39 H39A 109.0 . .
C40 C39 H39B 109.0 . .
C38 C39 H39B 109.0 . .
H39A C39 H39B 107.8 . .
C39 C40 C41 112.7(2) . .
C39 C40 H40A 109.1 . .
C41 C40 H40A 109.1 . .
C39 C40 H40B 109.1 . .
C41 C40 H40B 109.1 . .
H40A C40 H40B 107.8 . .
C40 C41 H41A 109.5 . .
C40 C41 H41B 109.5 . .
H41A C41 H41B 109.5 . .
C40 C41 H41C 109.5 . .
H41A C41 H41C 109.5 . .
H41B C41 H41C 109.5 . .
C6T C1T C2T 118.2(3) . .
C6T C1T C7T 121.5(3) . .
C2T C1T C7T 120.3(3) . .
C3T C2T C1T 121.3(3) . .
C3T C2T H2T 119.3 . .
C1T C2T H2T 119.3 . .
C4T C3T C2T 120.3(3) . .
C4T C3T H3T 119.9 . .
C2T C3T H3T 119.9 . .
C3T C4T C5T 119.2(3) . .
C3T C4T H4T 120.4 . .
C5T C4T H4T 120.4 . .
C6T C5T C4T 120.3(3) . .
C6T C5T H5T 119.9 . .
C4T C5T H5T 119.9 . .
C5T C6T C1T 120.7(3) . .
C5T C6T H6T 119.6 . .
C1T C6T H6T 119.6 . .
C1T C7T H7T1 109.5 . .
C1T C7T H7T2 109.5 . .
H7T1 C7T H7T2 109.5 . .
C1T C7T H7T3 109.5 . .
H7T1 C7T H7T3 109.5 . .
H7T2 C7T H7T3 109.5 . .

loop_
_geom_bond_atom_site_label_1
_geom_bond_atom_site_label_2
_geom_bond_distance
_geom_bond_site_symmetry_2
Al1 O1 1.8274(19) .
Al1 O2 1.8597(19) .
Al1 O4 1.8611(19) 3_566
Al1 O3 1.8816(19) .
Al1 N2 2.001(2) .
Al1 N1 2.026(2) .
N1 C15 1.290(3) .
N1 C16 1.480(3) .
N2 C19 1.293(3) .
N2 C18 1.476(3) .
O1 C1 1.315(3) .
O2 C21 1.307(3) .
O3 P1 1.4827(18) .
P1 O4 1.4778(18) .
P1 O5 1.5750(19) .
P1 O6 1.5836(18) .
O4 Al1 1.8611(19) 3_566
O5 C34 1.459(3) .
O6 C38 1.454(3) .
C1 C14 1.417(4) .
C1 C2 1.426(4) .
C2 C7 1.383(4) .
C2 C3 1.538(4) .
C3 C5 1.528(4) .
C3 C6 1.539(4) .
C3 C4 1.539(4) .
C4 H4A 0.9800 .
C4 H4B 0.9800 .
C4 H4C 0.9800 .
C5 H5A 0.9800 .
C5 H5B 0.9800 .
C5 H5C 0.9800 .
C6 H6A 0.9800 .
C6 H6B 0.9800 .
C6 H6C 0.9800 .
C7 C8 1.418(4) .
C7 H7 0.9500 .
C8 C13 1.367(4) .
C8 C9 1.536(4) .
C9 C12 1.528(4) .
C9 C11 1.532(4) .
C9 C10 1.533(4) .
C10 H10A 0.9800 .
C10 H10B 0.9800 .
C10 H10C 0.9800 .
C11 H11A 0.9800 .
C11 H11B 0.9800 .
C11 H11C 0.9800 .
C12 H12A 0.9800 .
C12 H12B 0.9800 .
C12 H12C 0.9800 .
C13 C14 1.406(4) .
C13 H13 0.9500 .
C14 C15 1.444(4) .
C15 H15 0.9500 .
C16 C17 1.523(4) .
C16 H16A 0.9900 .
C16 H16B 0.9900 .
C17 C18 1.525(4) .
C17 H17A 0.9900 .
C17 H17B 0.9900 .
C18 H18A 0.9900 .
C18 H18B 0.9900 .
C19 C20 1.437(4) .
C19 H19 0.9500 .
C20 C33 1.406(4) .
C20 C21 1.417(4) .
C21 C22 1.436(4) .
C22 C27 1.375(4) .
C22 C23 1.542(4) .
C23 C25 1.531(4) .
C23 C26 1.532(4) .
C23 C24 1.539(4) .
C24 H24A 0.9800 .
C24 H24B 0.9800 .
C24 H24C 0.9800 .
C25 H25A 0.9800 .
C25 H25B 0.9800 .
C25 H25C 0.9800 .
C26 H26A 0.9800 .
C26 H26B 0.9800 .
C26 H26C 0.9800 .
C27 C28 1.409(4) .
C27 H27 0.9500 .
C28 C33 1.378(4) .
C28 C29 1.534(4) .
C29 C32 1.521(4) .
C29 C30 1.536(4) .
C29 C31 1.542(4) .
C30 H30A 0.9800 .
C30 H30B 0.9800 .
C30 H30C 0.9800 .
C31 H31A 0.9800 .
C31 H31B 0.9800 .
C31 H31C 0.9800 .
C32 H32A 0.9800 .
C32 H32B 0.9800 .
C32 H32C 0.9800 .
C33 H33 0.9500 .
C34 C35 1.508(4) .
C34 H34A 0.9900 .
C34 H34B 0.9900 .
C35 C36 1.519(4) .
C35 H35A 0.9900 .
C35 H35B 0.9900 .
C36 C37 1.523(4) .
C36 H36A 0.9900 .
C36 H36B 0.9900 .
C37 H37A 0.9800 .
C37 H37B 0.9800 .
C37 H37C 0.9800 .
C38 C39 1.513(4) .
C38 H38A 0.9900 .
C38 H38B 0.9900 .
C39 C40 1.512(4) .
C39 H39A 0.9900 .
C39 H39B 0.9900 .
C40 C41 1.520(4) .
C40 H40A 0.9900 .
C40 H40B 0.9900 .
C41 H41A 0.9800 .
C41 H41B 0.9800 .
C41 H41C 0.9800 .
C1T C6T 1.386(4) .
C1T C2T 1.387(4) .
C1T C7T 1.506(4) .
C2T C3T 1.380(4) .
C2T H2T 0.9500 .
C3T C4T 1.375(4) .
C3T H3T 0.9500 .
C4T C5T 1.388(4) .
C4T H4T 0.9500 .
C5T C6T 1.386(4) .
C5T H5T 0.9500 .
C6T H6T 0.9500 .
C7T H7T1 0.9800 .
C7T H7T2 0.9800 .
C7T H7T3 0.9800 .

loop_
_geom_torsion_atom_site_label_1
_geom_torsion_atom_site_label_2
_geom_torsion_atom_site_label_3
_geom_torsion_atom_site_label_4
_geom_torsion
_geom_torsion_site_symmetry_1
_geom_torsion_site_symmetry_4
O1 Al1 N1 C15 -34.1(2) . .
O2 Al1 N1 C15 58.9(2) . .
O4 Al1 N1 C15 -167.3(19) 3_566 .
O3 Al1 N1 C15 -127.8(2) . .
N2 Al1 N1 C15 144.8(2) . .
O1 Al1 N1 C16 144.27(19) . .
O2 Al1 N1 C16 -122.74(19) . .
O4 Al1 N1 C16 11(2) 3_566 .
O3 Al1 N1 C16 50.52(19) . .
N2 Al1 N1 C16 -36.8(2) . .
O1 Al1 N2 C19 -114.2(14) . .
O2 Al1 N2 C19 -40.0(2) . .
O4 Al1 N2 C19 51.4(2) 3_566 .
O3 Al1 N2 C19 142.8(2) . .
N1 Al1 N2 C19 -130.5(2) . .
O1 Al1 N2 C18 63.5(15) . .
O2 Al1 N2 C18 137.8(2) . .
O4 Al1 N2 C18 -130.92(19) 3_566 .
O3 Al1 N2 C18 -39.53(19) . .
N1 Al1 N2 C18 47.2(2) . .
O2 Al1 O1 C1 -46.9(2) . .
O4 Al1 O1 C1 -138.5(2) 3_566 .
O3 Al1 O1 C1 129.9(2) . .
N2 Al1 O1 C1 27.0(16) . .
N1 Al1 O1 C1 43.4(2) . .
O1 Al1 O2 C21 -138.1(2) . .
O4 Al1 O2 C21 -44.6(2) 3_566 .
O3 Al1 O2 C21 67.3(8) . .
N2 Al1 O2 C21 45.6(2) . .
N1 Al1 O2 C21 133.5(2) . .
O1 Al1 O3 P1 36.2(3) . .
O2 Al1 O3 P1 -169.2(6) . .
O4 Al1 O3 P1 -57.3(3) 3_566 .
N2 Al1 O3 P1 -147.6(2) . .
N1 Al1 O3 P1 124.3(3) . .
Al1 O3 P1 O4 64.1(3) . .
Al1 O3 P1 O5 -59.4(3) . .
Al1 O3 P1 O6 -173.0(2) . .
O3 P1 O4 Al1 -14.7(5) . 3_566
O5 P1 O4 Al1 111.5(5) . 3_566
O6 P1 O4 Al1 -134.4(5) . 3_566
O4 P1 O5 C34 -172.93(18) . .
O3 P1 O5 C34 -42.6(2) . .
O6 P1 O5 C34 69.9(2) . .
O4 P1 O6 C38 -45.0(2) . .
O3 P1 O6 C38 -173.12(18) . .
O5 P1 O6 C38 69.2(2) . .
Al1 O1 C1 C14 -28.1(4) . .
Al1 O1 C1 C2 154.34(19) . .
O1 C1 C2 C7 -174.3(2) . .
C14 C1 C2 C7 8.0(4) . .
O1 C1 C2 C3 5.7(4) . .
C14 C1 C2 C3 -172.0(2) . .
C7 C2 C3 C5 115.6(3) . .
C1 C2 C3 C5 -64.4(3) . .
C7 C2 C3 C6 -4.6(4) . .
C1 C2 C3 C6 175.4(2) . .
C7 C2 C3 C4 -123.7(3) . .
C1 C2 C3 C4 56.2(3) . .
C1 C2 C7 C8 -4.0(4) . .
C3 C2 C7 C8 176.0(3) . .
C2 C7 C8 C13 -2.3(4) . .
C2 C7 C8 C9 177.7(3) . .
C13 C8 C9 C12 -7.1(4) . .
C7 C8 C9 C12 172.9(2) . .
C13 C8 C9 C11 -127.1(3) . .
C7 C8 C9 C11 52.8(3) . .
C13 C8 C9 C10 112.8(3) . .
C7 C8 C9 C10 -67.3(3) . .
C7 C8 C13 C14 4.6(4) . .
C9 C8 C13 C14 -175.5(3) . .
C8 C13 C14 C1 -0.5(4) . .
C8 C13 C14 C15 -173.7(2) . .
O1 C1 C14 C13 176.3(2) . .
C2 C1 C14 C13 -6.1(4) . .
O1 C1 C14 C15 -10.5(4) . .
C2 C1 C14 C15 167.1(2) . .
C16 N1 C15 C14 -166.2(2) . .
Al1 N1 C15 C14 12.3(4) . .
C13 C14 C15 N1 -170.3(3) . .
C1 C14 C15 N1 16.5(4) . .
C15 N1 C16 C17 -133.4(3) . .
Al1 N1 C16 C17 48.2(3) . .
N1 C16 C17 C18 -58.7(3) . .
C19 N2 C18 C17 111.2(3) . .
Al1 N2 C18 C17 -66.5(3) . .
C16 C17 C18 N2 66.2(3) . .
C18 N2 C19 C20 -160.9(2) . .
Al1 N2 C19 C20 16.9(4) . .
N2 C19 C20 C33 -174.2(2) . .
N2 C19 C20 C21 18.9(4) . .
Al1 O2 C21 C20 -25.1(3) . .
Al1 O2 C21 C22 157.57(18) . .
C33 C20 C21 O2 177.0(2) . .
C19 C20 C21 O2 -16.5(4) . .
C33 C20 C21 C22 -5.6(4) . .
C19 C20 C21 C22 160.9(2) . .
O2 C21 C22 C27 -175.4(2) . .
C20 C21 C22 C27 7.2(4) . .
O2 C21 C22 C23 7.6(4) . .
C20 C21 C22 C23 -169.8(2) . .
C27 C22 C23 C25 121.3(3) . .
C21 C22 C23 C25 -61.9(3) . .
C27 C22 C23 C26 0.6(4) . .
C21 C22 C23 C26 177.4(2) . .
C27 C22 C23 C24 -118.1(3) . .
C21 C22 C23 C24 58.7(3) . .
C21 C22 C27 C28 -3.7(4) . .
C23 C22 C27 C28 173.2(2) . .
C22 C27 C28 C33 -1.8(4) . .
C22 C27 C28 C29 -178.8(2) . .
C33 C28 C29 C32 -1.4(4) . .
C27 C28 C29 C32 175.5(2) . .
C33 C28 C29 C30 -121.8(3) . .
C27 C28 C29 C30 55.0(3) . .
C33 C28 C29 C31 119.0(3) . .
C27 C28 C29 C31 -64.2(3) . .
C27 C28 C33 C20 3.5(4) . .
C29 C28 C33 C20 -179.5(2) . .
C21 C20 C33 C28 0.2(4) . .
C19 C20 C33 C28 -166.4(2) . .
P1 O5 C34 C35 -153.05(18) . .
O5 C34 C35 C36 61.9(3) . .
C34 C35 C36 C37 60.1(3) . .
P1 O6 C38 C39 -179.68(18) . .
O6 C38 C39 C40 169.4(2) . .
C38 C39 C40 C41 177.6(3) . .
C6T C1T C2T C3T 0.3(4) . .
C7T C1T C2T C3T 178.8(3) . .
C1T C2T C3T C4T 0.6(5) . .
C2T C3T C4T C5T -1.0(4) . .
C3T C4T C5T C6T 0.5(4) . .
C4T C5T C6T C1T 0.3(4) . .
C2T C1T C6T C5T -0.7(4) . .
C7T C1T C6T C5T -179.2(3) . .
